data_7244001
loop_
_publ_author_name
'Kulh\'anek, Ji\<r\'i'
'Klikar, Milan'
'Pytela, Old\<rich'
'R\%u\<zi\<ckov\'a, Zdenka'
'Bure\<s, Filip'

_publ_section_title
;
 Ferrocene donor linked to pyridine/pyridinium acceptor via a
 systematically enlarged \p-linker
;
_journal_issue 61
_journal_name_full 'RSC Advances'
_journal_page_first 38804
_journal_page_last 38813
_journal_paper_doi 10.1039/D1RA08186A
_journal_volume 11
_journal_year 2021
_chemical_absolute_configuration unk
_chemical_formula_moiety 'C23 H17 Fe N'
_chemical_formula_sum 'C23 H17 Fe N'
_chemical_formula_weight 363.23
_space_group_crystal_system monoclinic
_space_group_IT_number 4
_space_group_name_Hall 'P 2yb'
_space_group_name_H-M_alt 'P 1 21 1'
_atom_sites_solution_hydrogens geom
_audit_creation_method SHELXL-2017/1
_audit_update_record
;
2021-09-18 deposited with the CCDC.	2021-11-26 downloaded from the CCDC.
;
_cell_angle_alpha 90
_cell_angle_beta 94.182(13)
_cell_angle_gamma 90
_cell_formula_units_Z 4
_cell_length_a 10.696(4)
_cell_length_b 7.473(2)
_cell_length_c 21.224(7)
_cell_measurement_reflns_used 50731
_cell_measurement_temperature 150(2)
_cell_measurement_theta_max 27.5
_cell_measurement_theta_min 1
_cell_volume 1691.9(10)
_computing_cell_refinement 'APEX3 v2018.1-0 (Bruker AXS)'
_computing_data_collection 'Bruker Instrument Service vV6.2.3'
_computing_data_reduction 'SAINT V8.38A (Bruker AXS Inc., 2016)'
_computing_molecular_graphics 'Bruker SHELXTL'
_computing_publication_material 'Bruker SHELXTL'
_computing_structure_refinement 'SHELXL-2017/1 (Sheldrick, 2017)'
_computing_structure_solution 'SHELXT 2014/5 (Sheldrick, 2014)'
_diffrn_ambient_temperature 150(2)
_diffrn_detector_area_resol_mean 10.4167
_diffrn_measured_fraction_theta_full 0.998
_diffrn_measured_fraction_theta_max 0.925
_diffrn_measurement_device_type 'Bruker D8 - Venture'
_diffrn_measurement_method '\f and \w scans to fill the Ewald sphere'
_diffrn_radiation_type MoK\a
_diffrn_radiation_wavelength 0.71073
_diffrn_reflns_av_R_equivalents 0.0494
_diffrn_reflns_av_unetI/netI 0.0499
_diffrn_reflns_Laue_measured_fraction_full 0.998
_diffrn_reflns_Laue_measured_fraction_max 0.925
_diffrn_reflns_limit_h_max 15
_diffrn_reflns_limit_h_min -15
_diffrn_reflns_limit_k_max 11
_diffrn_reflns_limit_k_min -10
_diffrn_reflns_limit_l_max 31
_diffrn_reflns_limit_l_min -30
_diffrn_reflns_number 50731
_diffrn_reflns_point_group_measured_fraction_full 0.999
_diffrn_reflns_point_group_measured_fraction_max 0.925
_diffrn_reflns_theta_full 25.242
_diffrn_reflns_theta_max 31.949
_diffrn_reflns_theta_min 2.200
_diffrn_source 'sealed X-ray tube'
_exptl_absorpt_coefficient_mu 0.895
_exptl_absorpt_correction_T_max 0.7463
_exptl_absorpt_correction_T_min 0.6466
_exptl_absorpt_correction_type multi-scan
_exptl_absorpt_process_details
;
SADABS-2016/2 - Bruker AXS area detector
scaling and absorption correction
;
_exptl_crystal_colour red
_exptl_crystal_density_diffrn 1.426
_exptl_crystal_description block
_exptl_crystal_F_000 752
_exptl_crystal_size_max 0.507
_exptl_crystal_size_mid 0.401
_exptl_crystal_size_min 0.256
_refine_diff_density_max 0.343
_refine_diff_density_min -0.498
_refine_diff_density_rms 0.079
_refine_ls_abs_structure_details
;
 Refined as an inversion twin.
;
_refine_ls_abs_structure_Flack 0.129(16)
_refine_ls_extinction_method none
_refine_ls_goodness_of_fit_ref 1.041
_refine_ls_hydrogen_treatment constr
_refine_ls_matrix_type full
_refine_ls_number_parameters 452
_refine_ls_number_reflns 10207
_refine_ls_number_restraints 565
_refine_ls_restrained_S_all 1.016
_refine_ls_R_factor_all 0.0601
_refine_ls_R_factor_gt 0.0396
_refine_ls_shift/su_max 0.000
_refine_ls_shift/su_mean 0.000
_refine_ls_structure_factor_coef Fsqd
_refine_ls_weighting_details 'w=1/[\s^2^(Fo^2^)+(0.0289P)^2^+0.6621P] where P=(Fo^2^+2Fc^2^)/3'
_refine_ls_weighting_scheme calc
_refine_ls_wR_factor_gt 0.0694
_refine_ls_wR_factor_ref 0.0749
_reflns_Friedel_coverage 0.874
_reflns_Friedel_fraction_full 0.999
_reflns_Friedel_fraction_max 0.925
_reflns_number_gt 8477
_reflns_number_total 10207
_reflns_threshold_expression 'I > 2\s(I)'
_cod_data_source_file d1ra08186a2.cif
_cod_data_source_block jty200615Fe1_1
_cod_original_cell_volume 1692.0(9)
_cod_original_sg_symbol_H-M 'P 21'
_cod_database_code 7244001
_shelx_shelxl_version_number 2017/1
_shelx_space_group_comment
;
The symmetry employed for this shelxl refinement is uniquely defined
by the following loop, which should always be used as a source of
symmetry information in preference to the above space-group names.
They are only intended as comments.
;
_exptl_absorpt_special_details
;
The ratio of minimum to maximum
apparent transmission was 0.866
;

loop_
_space_group_symop_operation_xyz
'x, y, z'
'-x, y+1/2, -z'

loop_
_atom_site_label
_atom_site_type_symbol
_atom_site_fract_x
_atom_site_fract_y
_atom_site_fract_z
_atom_site_U_iso_or_equiv
_atom_site_adp_type
_atom_site_occupancy
_atom_site_site_symmetry_order
_atom_site_calc_flag
_atom_site_refinement_flags_posn
_atom_site_refinement_flags_adp
_atom_site_refinement_flags_occupancy
_atom_site_disorder_assembly
_atom_site_disorder_group
Fe1 Fe 0.36290(4) 0.48708(4) 0.88412(2) 0.01271(10) Uani 1 1 d . . . . .
N1 N 0.6981(2) 0.3595(3) 0.32862(11) 0.0236(5) Uani 1 1 d . . . . .
C1 C 0.4883(3) 0.3397(4) 0.83655(13) 0.0167(6) Uani 1 1 d . . . . .
N2 N 0.0621(2) 0.3535(3) 0.69973(11) 0.0226(5) Uani 1 1 d . . . . .
Fe2 Fe 0.13321(4) 0.51889(4) 0.11763(2) 0.01430(11) Uani 1 1 d . . . . .
C2 C 0.3965(3) 0.2265(4) 0.86198(16) 0.0211(7) Uani 1 1 d . . . . .
H2 H 0.337279 0.145373 0.837061 0.025 Uiso 1 1 calc R U . . .
C3 C 0.4033(3) 0.2499(5) 0.92876(15) 0.0246(7) Uani 1 1 d . . . . .
H3 H 0.350063 0.187767 0.958820 0.030 Uiso 1 1 calc R U . . .
C4 C 0.4981(3) 0.3775(5) 0.94506(15) 0.0262(7) Uani 1 1 d . . . . .
H4 H 0.523136 0.421322 0.988688 0.031 Uiso 1 1 calc R U . . .
C5 C 0.5507(3) 0.4346(5) 0.88863(14) 0.0218(7) Uani 1 1 d . . . . .
H5 H 0.618967 0.525067 0.885798 0.026 Uiso 1 1 calc R U . . .
C6 C 0.5177(2) 0.3504(3) 0.77009(12) 0.0146(5) Uani 1 1 d . . . . .
C8 C 0.6487(3) 0.4565(4) 0.68869(13) 0.0196(6) Uani 1 1 d . . . . .
H8 H 0.717528 0.526477 0.677093 0.024 Uiso 1 1 calc R U . . .
C7 C 0.6179(3) 0.4536(4) 0.75123(13) 0.0183(5) Uani 1 1 d . . . . .
H7 H 0.665770 0.522959 0.781788 0.022 Uiso 1 1 calc R U . . .
C9 C 0.5786(3) 0.3564(4) 0.64263(13) 0.0173(5) Uani 1 1 d . . . . .
C10 C 0.4789(3) 0.2539(4) 0.66108(15) 0.0193(6) Uani 1 1 d . . . . .
H10 H 0.430340 0.185962 0.630412 0.023 Uiso 1 1 calc R U . . .
C11 C 0.4497(3) 0.2498(4) 0.72347(13) 0.0189(5) Uani 1 1 d . . . . .
H11 H 0.382100 0.177276 0.735006 0.023 Uiso 1 1 calc R U . . .
C12 C 0.6079(3) 0.3586(4) 0.57772(13) 0.0210(6) Uani 1 1 d . . . . .
C13 C 0.6292(3) 0.3579(4) 0.52324(13) 0.0213(6) Uani 1 1 d . . . . .
C14 C 0.6524(3) 0.3576(4) 0.45719(12) 0.0181(5) Uani 1 1 d . . . . .
C15 C 0.7586(3) 0.4405(4) 0.43621(13) 0.0210(6) Uani 1 1 d . . . . .
H15 H 0.817651 0.497400 0.465246 0.025 Uiso 1 1 calc R U . . .
C17 C 0.5970(3) 0.2809(4) 0.34983(15) 0.0247(7) Uani 1 1 d . . . . .
H17 H 0.540008 0.224065 0.319773 0.030 Uiso 1 1 calc R U . . .
C16 C 0.7763(3) 0.4381(4) 0.37236(14) 0.0214(6) Uani 1 1 d . . . . .
H16 H 0.848577 0.495951 0.358616 0.026 Uiso 1 1 calc R U . . .
C18 C 0.5699(3) 0.2765(4) 0.41241(14) 0.0220(6) Uani 1 1 d . . . . .
H18 H 0.496177 0.219104 0.424597 0.026 Uiso 1 1 calc R U . . .
C19 C 0.2869(3) 0.6864(4) 0.82619(15) 0.0216(7) Uani 1 1 d . . . . .
H19 H 0.312461 0.716586 0.783069 0.026 Uiso 1 1 calc R U . . .
C20 C 0.1931(3) 0.5606(5) 0.84033(14) 0.0205(7) Uani 1 1 d . . . . .
H20 H 0.140991 0.487479 0.808906 0.025 Uiso 1 1 calc R U . . .
C21 C 0.1875(3) 0.5556(4) 0.90702(14) 0.0190(6) Uani 1 1 d . . . . .
H21 H 0.129931 0.479626 0.930741 0.023 Uiso 1 1 calc R U . . .
C22 C 0.2777(3) 0.6792(4) 0.93409(14) 0.0204(7) Uani 1 1 d . . . . .
H22 H 0.294713 0.705375 0.980127 0.024 Uiso 1 1 calc R U . . .
C23 C 0.3392(3) 0.7589(5) 0.88378(15) 0.0222(7) Uani 1 1 d . . . . .
H23 H 0.407639 0.850160 0.888385 0.027 Uiso 1 1 calc R U . . .
C101 C 0.2156(3) 0.3522(4) 0.18496(13) 0.0139(5) Uani 1 1 d . . . . .
C102 C 0.3087(3) 0.4595(4) 0.15729(14) 0.0166(6) Uani 1 1 d . . . . .
H102 H 0.367514 0.545180 0.180344 0.020 Uiso 1 1 calc R U . . .
C103 C 0.3019(3) 0.4236(5) 0.09119(14) 0.0197(7) Uani 1 1 d . . . . .
H103 H 0.354811 0.480723 0.059839 0.024 Uiso 1 1 calc R U . . .
C104 C 0.2057(3) 0.2970(4) 0.07713(14) 0.0200(6) Uani 1 1 d . . . . .
H104 H 0.179482 0.248115 0.034330 0.024 Uiso 1 1 calc R U . . .
C105 C 0.1518(3) 0.2526(4) 0.13451(14) 0.0174(6) Uani 1 1 d . . . . .
H105 H 0.081544 0.166259 0.138922 0.021 Uiso 1 1 calc R U . . .
C106 C 0.1901(2) 0.3518(3) 0.25228(12) 0.0142(5) Uani 1 1 d . . . . .
C107 C 0.0846(3) 0.2668(4) 0.27334(13) 0.0185(5) Uani 1 1 d . . . . .
H107 H 0.026824 0.209827 0.243690 0.022 Uiso 1 1 calc R U . . .
C108 C 0.0632(3) 0.2645(4) 0.33689(14) 0.0189(6) Uani 1 1 d . . . . .
H108 H -0.008813 0.204984 0.350253 0.023 Uiso 1 1 calc R U . . .
C109 C 0.1453(3) 0.3479(4) 0.38148(12) 0.0174(5) Uani 1 1 d . . . . .
C110 C 0.2520(3) 0.4327(4) 0.36108(13) 0.0197(6) Uani 1 1 d . . . . .
H110 H 0.309721 0.489248 0.390865 0.024 Uiso 1 1 calc R U . . .
C111 C 0.2733(3) 0.4340(4) 0.29743(12) 0.0175(5) Uani 1 1 d . . . . .
H111 H 0.345930 0.491971 0.284129 0.021 Uiso 1 1 calc R U . . .
C112 C 0.1214(3) 0.3507(4) 0.44734(13) 0.0212(6) Uani 1 1 d . . . . .
C113 C 0.1004(3) 0.3568(4) 0.50203(13) 0.0212(6) Uani 1 1 d . . . . .
C114 C 0.0843(3) 0.3595(4) 0.56857(12) 0.0176(5) Uani 1 1 d . . . . .
C115 C -0.0235(3) 0.2930(4) 0.59372(13) 0.0222(6) Uani 1 1 d . . . . .
H115 H -0.091555 0.249254 0.566836 0.027 Uiso 1 1 calc R U . . .
C116 C -0.0289(3) 0.2923(5) 0.65884(15) 0.0234(7) Uani 1 1 d . . . . .
H116 H -0.102114 0.245144 0.675466 0.028 Uiso 1 1 calc R U . . .
C117 C 0.1633(3) 0.4204(4) 0.67507(13) 0.0218(6) Uani 1 1 d . . . . .
H117 H 0.228515 0.466628 0.703234 0.026 Uiso 1 1 calc R U . . .
C118 C 0.1792(3) 0.4267(4) 0.61080(13) 0.0204(6) Uani 1 1 d . . . . .
H118 H 0.253354 0.475822 0.595763 0.024 Uiso 1 1 calc R U . . .
C119 C 0.0806(4) 0.7632(5) 0.14875(19) 0.0390(10) Uani 1 1 d . . . . .
H119 H 0.125229 0.832416 0.183898 0.047 Uiso 1 1 calc R U . . .
C120 C 0.1047(4) 0.7743(6) 0.0856(2) 0.0418(10) Uani 1 1 d . . . . .
H120 H 0.168913 0.852827 0.067668 0.050 Uiso 1 1 calc R U . . .
C121 C 0.0244(4) 0.6561(7) 0.05137(16) 0.0416(11) Uani 1 1 d . . . . .
H121 H 0.019632 0.636166 0.004669 0.050 Uiso 1 1 calc R U . . .
C122 C -0.0516(3) 0.5725(5) 0.0954(2) 0.0387(10) Uani 1 1 d . . . . .
H122 H -0.119562 0.482841 0.085500 0.046 Uiso 1 1 calc R U . . .
C123 C -0.0139(4) 0.6423(6) 0.15548(17) 0.0339(9) Uani 1 1 d . . . . .
H123 H -0.049936 0.609446 0.196081 0.041 Uiso 1 1 calc R U . . .

loop_
_atom_site_aniso_label
_atom_site_aniso_U_11
_atom_site_aniso_U_22
_atom_site_aniso_U_33
_atom_site_aniso_U_23
_atom_site_aniso_U_13
_atom_site_aniso_U_12
Fe1 0.01385(19) 0.0121(2) 0.01235(18) 0.00089(17) 0.00203(14) 0.00169(17)
N1 0.0279(13) 0.0235(12) 0.0197(12) -0.0013(10) 0.0042(10) 0.0039(10)
C1 0.0169(14) 0.0162(14) 0.0169(13) -0.0015(11) 0.0014(10) 0.0043(11)
N2 0.0297(14) 0.0217(12) 0.0166(11) -0.0015(9) 0.0033(10) 0.0031(10)
Fe2 0.01434(19) 0.0152(3) 0.01347(19) 0.00071(16) 0.00171(15) 0.00280(17)
C2 0.0270(16) 0.0114(14) 0.0262(15) 0.0045(12) 0.0097(13) 0.0017(12)
C3 0.0337(18) 0.0216(16) 0.0198(14) 0.0118(12) 0.0108(13) 0.0145(14)
C4 0.0275(17) 0.0326(19) 0.0181(15) 0.0011(13) -0.0018(12) 0.0161(14)
C5 0.0134(13) 0.0318(18) 0.0201(14) -0.0031(12) 0.0006(11) 0.0062(12)
C6 0.0134(12) 0.0133(11) 0.0172(12) 0.0003(10) 0.0019(10) 0.0047(9)
C8 0.0196(13) 0.0170(13) 0.0227(13) 0.0004(10) 0.0045(11) -0.0025(10)
C7 0.0182(13) 0.0169(13) 0.0196(13) -0.0030(10) 0.0014(10) -0.0023(10)
C9 0.0181(13) 0.0166(12) 0.0172(12) 0.0011(10) 0.0025(10) 0.0054(10)
C10 0.0182(14) 0.0198(15) 0.0196(14) -0.0035(12) 0.0000(11) 0.0002(12)
C11 0.0158(13) 0.0195(13) 0.0216(13) -0.0016(11) 0.0036(10) -0.0017(10)
C12 0.0209(14) 0.0193(13) 0.0230(14) 0.0006(11) 0.0032(11) 0.0016(11)
C13 0.0236(15) 0.0195(13) 0.0209(13) 0.0008(11) 0.0030(11) 0.0000(11)
C14 0.0208(14) 0.0165(12) 0.0173(12) -0.0004(10) 0.0038(10) 0.0035(10)
C15 0.0193(13) 0.0197(14) 0.0238(14) -0.0011(11) 0.0007(11) -0.0022(10)
C17 0.0266(16) 0.0254(16) 0.0216(15) -0.0061(12) -0.0005(12) -0.0022(13)
C16 0.0200(14) 0.0205(14) 0.0244(14) 0.0016(11) 0.0073(11) 0.0003(11)
C18 0.0203(14) 0.0216(14) 0.0240(14) 0.0004(11) 0.0022(11) -0.0025(11)
C19 0.0277(16) 0.0191(15) 0.0183(14) 0.0078(12) 0.0045(12) 0.0085(12)
C20 0.0177(15) 0.0261(19) 0.0172(14) -0.0024(12) -0.0018(11) 0.0064(13)
C21 0.0159(14) 0.0190(15) 0.0227(14) 0.0004(11) 0.0058(11) 0.0031(11)
C22 0.0257(16) 0.0196(15) 0.0159(14) -0.0022(11) 0.0015(12) 0.0083(12)
C23 0.0250(16) 0.0116(14) 0.0300(17) 0.0010(12) 0.0021(13) 0.0033(12)
C101 0.0114(12) 0.0141(13) 0.0160(13) 0.0005(11) 0.0002(10) 0.0004(10)
C102 0.0124(13) 0.0160(16) 0.0213(14) 0.0026(12) -0.0002(11) -0.0004(12)
C103 0.0179(14) 0.0224(15) 0.0196(14) 0.0043(11) 0.0072(12) 0.0063(12)
C104 0.0227(15) 0.0204(15) 0.0169(14) -0.0031(11) 0.0004(11) 0.0056(12)
C105 0.0200(14) 0.0134(14) 0.0186(14) -0.0006(11) -0.0003(11) -0.0005(11)
C106 0.0164(13) 0.0123(11) 0.0138(11) 0.0014(9) -0.0002(10) 0.0017(10)
C107 0.0162(13) 0.0186(13) 0.0206(13) -0.0010(10) 0.0008(10) -0.0047(10)
C108 0.0161(14) 0.0204(15) 0.0209(14) 0.0005(11) 0.0050(11) -0.0029(12)
C109 0.0214(14) 0.0153(12) 0.0155(12) 0.0012(10) 0.0021(10) 0.0024(10)
C110 0.0201(13) 0.0217(13) 0.0169(13) -0.0003(10) -0.0013(11) -0.0021(11)
C111 0.0155(13) 0.0185(13) 0.0185(13) -0.0002(10) 0.0006(10) -0.0045(10)
C112 0.0225(14) 0.0194(13) 0.0219(13) 0.0010(11) 0.0030(11) 0.0018(11)
C113 0.0249(15) 0.0203(13) 0.0187(13) 0.0009(11) 0.0031(11) 0.0018(11)
C114 0.0227(14) 0.0136(12) 0.0167(12) 0.0008(10) 0.0030(10) 0.0031(10)
C115 0.0230(15) 0.0219(14) 0.0217(14) -0.0022(11) 0.0017(11) -0.0030(11)
C116 0.0245(16) 0.0226(16) 0.0240(15) -0.0009(12) 0.0084(12) -0.0012(13)
C117 0.0218(14) 0.0226(13) 0.0205(14) -0.0026(11) -0.0025(11) 0.0008(11)
C118 0.0192(14) 0.0208(13) 0.0215(14) 0.0004(11) 0.0027(11) -0.0004(11)
C119 0.046(2) 0.0230(18) 0.046(2) -0.0124(16) -0.0135(18) 0.0162(17)
C120 0.033(2) 0.0269(19) 0.067(3) 0.0198(19) 0.0133(19) 0.0100(16)
C121 0.047(2) 0.062(3) 0.0159(16) 0.0039(16) -0.0004(15) 0.042(2)
C122 0.0159(15) 0.0257(19) 0.073(3) -0.0080(18) -0.0101(16) 0.0079(14)
C123 0.038(2) 0.036(2) 0.0294(18) 0.0096(15) 0.0186(15) 0.0241(17)

loop_
_atom_type_symbol
_atom_type_description
_atom_type_scat_dispersion_real
_atom_type_scat_dispersion_imag
_atom_type_scat_source
C C 0.0033 0.0016 'International Tables Vol C Tables 4.2.6.8 and 6.1.1.4'
H H 0.0000 0.0000 'International Tables Vol C Tables 4.2.6.8 and 6.1.1.4'
Fe Fe 0.3463 0.8444 'International Tables Vol C Tables 4.2.6.8 and 6.1.1.4'
N N 0.0061 0.0033 'International Tables Vol C Tables 4.2.6.8 and 6.1.1.4'

loop_
_geom_angle_atom_site_label_1
_geom_angle_atom_site_label_2
_geom_angle_atom_site_label_3
_geom_angle
_geom_angle_site_symmetry_1
_geom_angle_site_symmetry_3
_geom_angle_publ_flag
C21 Fe1 C22 40.95(13) . . ?
C21 Fe1 C4 124.91(13) . . ?
C22 Fe1 C4 106.02(13) . . ?
C21 Fe1 C5 163.10(12) . . ?
C22 Fe1 C5 125.88(13) . . ?
C4 Fe1 C5 40.86(13) . . ?
C21 Fe1 C3 105.98(13) . . ?
C22 Fe1 C3 117.24(13) . . ?
C4 Fe1 C3 40.62(15) . . ?
C5 Fe1 C3 68.73(14) . . ?
C21 Fe1 C2 118.39(13) . . ?
C22 Fe1 C2 152.18(13) . . ?
C4 Fe1 C2 68.56(14) . . ?
C5 Fe1 C2 68.81(14) . . ?
C3 Fe1 C2 40.85(13) . . ?
C21 Fe1 C23 68.61(13) . . ?
C22 Fe1 C23 40.81(12) . . ?
C4 Fe1 C23 118.85(15) . . ?
C5 Fe1 C23 108.17(15) . . ?
C3 Fe1 C23 152.30(14) . . ?
C2 Fe1 C23 165.85(13) . . ?
C21 Fe1 C20 40.67(12) . . ?
C22 Fe1 C20 68.48(13) . . ?
C4 Fe1 C20 163.12(14) . . ?
C5 Fe1 C20 155.09(12) . . ?
C3 Fe1 C20 126.35(15) . . ?
C2 Fe1 C20 108.40(14) . . ?
C23 Fe1 C20 68.15(14) . . ?
C21 Fe1 C1 153.73(13) . . ?
C22 Fe1 C1 164.72(13) . . ?
C4 Fe1 C1 68.81(12) . . ?
C5 Fe1 C1 41.02(12) . . ?
C3 Fe1 C1 68.85(12) . . ?
C2 Fe1 C1 40.89(12) . . ?
C23 Fe1 C1 127.93(13) . . ?
C20 Fe1 C1 120.53(12) . . ?
C21 Fe1 C19 68.30(13) . . ?
C22 Fe1 C19 68.25(13) . . ?
C4 Fe1 C19 154.04(15) . . ?
C5 Fe1 C19 120.72(13) . . ?
C3 Fe1 C19 164.94(15) . . ?
C2 Fe1 C19 128.36(14) . . ?
C23 Fe1 C19 40.29(13) . . ?
C20 Fe1 C19 40.45(13) . . ?
C1 Fe1 C19 109.71(13) . . ?
C17 N1 C16 116.0(3) . . ?
C2 C1 C5 107.1(3) . . ?
C2 C1 C6 126.5(3) . . ?
C5 C1 C6 126.3(3) . . ?
C2 C1 Fe1 68.98(18) . . ?
C5 C1 Fe1 68.94(17) . . ?
C6 C1 Fe1 129.4(2) . . ?
C117 N2 C116 116.6(3) . . ?
C119 Fe2 C105 148.06(15) . . ?
C119 Fe2 C121 67.33(16) . . ?
C105 Fe2 C121 131.27(17) . . ?
C119 Fe2 C123 39.33(17) . . ?
C105 Fe2 C123 116.29(15) . . ?
C121 Fe2 C123 68.00(14) . . ?
C119 Fe2 C122 67.18(16) . . ?
C105 Fe2 C122 108.34(15) . . ?
C121 Fe2 C122 41.00(17) . . ?
C123 Fe2 C122 40.43(16) . . ?
C119 Fe2 C120 39.72(17) . . ?
C105 Fe2 C120 170.41(16) . . ?
C121 Fe2 C120 40.11(18) . . ?
C123 Fe2 C120 66.86(16) . . ?
C122 Fe2 C120 67.69(16) . . ?
C119 Fe2 C101 115.77(14) . . ?
C105 Fe2 C101 41.24(12) . . ?
C121 Fe2 C101 169.88(17) . . ?
C123 Fe2 C101 107.80(13) . . ?
C122 Fe2 C101 129.96(15) . . ?
C120 Fe2 C101 147.97(16) . . ?
C119 Fe2 C104 170.30(16) . . ?
C105 Fe2 C104 40.89(12) . . ?
C121 Fe2 C104 109.46(14) . . ?
C123 Fe2 C104 149.23(16) . . ?
C122 Fe2 C104 116.94(14) . . ?
C120 Fe2 C104 132.07(15) . . ?
C101 Fe2 C104 69.08(12) . . ?
C119 Fe2 C102 109.12(14) . . ?
C105 Fe2 C102 68.90(13) . . ?
C121 Fe2 C102 148.57(16) . . ?
C123 Fe2 C102 130.26(14) . . ?
C122 Fe2 C102 168.96(15) . . ?
C120 Fe2 C102 116.70(15) . . ?
C101 Fe2 C102 41.08(11) . . ?
C104 Fe2 C102 68.49(13) . . ?
C119 Fe2 C103 131.95(16) . . ?
C105 Fe2 C103 68.38(13) . . ?
C121 Fe2 C103 117.07(14) . . ?
C123 Fe2 C103 169.22(16) . . ?
C122 Fe2 C103 149.41(15) . . ?
C120 Fe2 C103 110.25(15) . . ?
C101 Fe2 C103 68.76(12) . . ?
C104 Fe2 C103 40.31(13) . . ?
C102 Fe2 C103 40.63(12) . . ?
C3 C2 C1 108.4(3) . . ?
C3 C2 Fe1 69.6(2) . . ?
C1 C2 Fe1 70.13(18) . . ?
C3 C2 H2 125.8 . . ?
C1 C2 H2 125.8 . . ?
Fe1 C2 H2 125.8 . . ?
C4 C3 C2 108.0(3) . . ?
C4 C3 Fe1 69.6(2) . . ?
C2 C3 Fe1 69.57(19) . . ?
C4 C3 H3 126.0 . . ?
C2 C3 H3 126.0 . . ?
Fe1 C3 H3 126.0 . . ?
C3 C4 C5 108.4(3) . . ?
C3 C4 Fe1 69.74(18) . . ?
C5 C4 Fe1 69.63(18) . . ?
C3 C4 H4 125.8 . . ?
C5 C4 H4 125.8 . . ?
Fe1 C4 H4 125.8 . . ?
C4 C5 C1 108.0(3) . . ?
C4 C5 Fe1 69.51(18) . . ?
C1 C5 Fe1 70.04(17) . . ?
C4 C5 H5 126.0 . . ?
C1 C5 H5 126.0 . . ?
Fe1 C5 H5 126.0 . . ?
C11 C6 C7 117.4(2) . . ?
C11 C6 C1 120.8(3) . . ?
C7 C6 C1 121.7(2) . . ?
C7 C8 C9 120.3(3) . . ?
C7 C8 H8 119.8 . . ?
C9 C8 H8 119.8 . . ?
C8 C7 C6 121.3(2) . . ?
C8 C7 H7 119.3 . . ?
C6 C7 H7 119.3 . . ?
C10 C9 C8 118.6(3) . . ?
C10 C9 C12 120.1(3) . . ?
C8 C9 C12 121.3(3) . . ?
C11 C10 C9 120.9(3) . . ?
C11 C10 H10 119.6 . . ?
C9 C10 H10 119.6 . . ?
C10 C11 C6 121.5(3) . . ?
C10 C11 H11 119.3 . . ?
C6 C11 H11 119.3 . . ?
C13 C12 C9 178.2(3) . . ?
C12 C13 C14 178.9(3) . . ?
C18 C14 C15 117.8(3) . . ?
C18 C14 C13 121.4(3) . . ?
C15 C14 C13 120.8(3) . . ?
C16 C15 C14 118.7(3) . . ?
C16 C15 H15 120.7 . . ?
C14 C15 H15 120.7 . . ?
N1 C17 C18 124.5(3) . . ?
N1 C17 H17 117.8 . . ?
C18 C17 H17 117.8 . . ?
N1 C16 C15 124.2(3) . . ?
N1 C16 H16 117.9 . . ?
C15 C16 H16 117.9 . . ?
C17 C18 C14 118.7(3) . . ?
C17 C18 H18 120.6 . . ?
C14 C18 H18 120.6 . . ?
C23 C19 C20 108.2(3) . . ?
C23 C19 Fe1 69.36(19) . . ?
C20 C19 Fe1 69.50(18) . . ?
C23 C19 H19 125.9 . . ?
C20 C19 H19 125.9 . . ?
Fe1 C19 H19 125.9 . . ?
C21 C20 C19 108.0(3) . . ?
C21 C20 Fe1 69.08(17) . . ?
C19 C20 Fe1 70.05(18) . . ?
C21 C20 H20 126.0 . . ?
C19 C20 H20 126.0 . . ?
Fe1 C20 H20 126.0 . . ?
C20 C21 C22 107.9(3) . . ?
C20 C21 Fe1 70.25(17) . . ?
C22 C21 Fe1 69.57(17) . . ?
C20 C21 H21 126.0 . . ?
C22 C21 H21 126.0 . . ?
Fe1 C21 H21 126.0 . . ?
C23 C22 C21 107.7(3) . . ?
C23 C22 Fe1 69.92(18) . . ?
C21 C22 Fe1 69.48(18) . . ?
C23 C22 H22 126.1 . . ?
C21 C22 H22 126.1 . . ?
Fe1 C22 H22 126.1 . . ?
C19 C23 C22 108.2(3) . . ?
C19 C23 Fe1 70.36(19) . . ?
C22 C23 Fe1 69.28(19) . . ?
C19 C23 H23 125.9 . . ?
C22 C23 H23 125.9 . . ?
Fe1 C23 H23 125.9 . . ?
C105 C101 C102 106.9(2) . . ?
C105 C101 C106 127.6(3) . . ?
C102 C101 C106 125.4(3) . . ?
C105 C101 Fe2 68.76(17) . . ?
C102 C101 Fe2 69.57(17) . . ?
C106 C101 Fe2 125.3(2) . . ?
C103 C102 C101 108.1(3) . . ?
C103 C102 Fe2 69.96(17) . . ?
C101 C102 Fe2 69.35(16) . . ?
C103 C102 H102 126.0 . . ?
C101 C102 H102 126.0 . . ?
Fe2 C102 H102 126.0 . . ?
C104 C103 C102 108.5(3) . . ?
C104 C103 Fe2 69.48(17) . . ?
C102 C103 Fe2 69.41(17) . . ?
C104 C103 H103 125.7 . . ?
C102 C103 H103 125.7 . . ?
Fe2 C103 H103 125.7 . . ?
C103 C104 C105 108.0(3) . . ?
C103 C104 Fe2 70.20(18) . . ?
C105 C104 Fe2 68.91(17) . . ?
C103 C104 H104 126.0 . . ?
C105 C104 H104 126.0 . . ?
Fe2 C104 H104 126.0 . . ?
C104 C105 C101 108.5(3) . . ?
C104 C105 Fe2 70.20(18) . . ?
C101 C105 Fe2 69.99(18) . . ?
C104 C105 H105 125.8 . . ?
C101 C105 H105 125.8 . . ?
Fe2 C105 H105 125.8 . . ?
C107 C106 C111 117.9(2) . . ?
C107 C106 C101 121.5(2) . . ?
C111 C106 C101 120.6(2) . . ?
C108 C107 C106 120.8(3) . . ?
C108 C107 H107 119.6 . . ?
C106 C107 H107 119.6 . . ?
C107 C108 C109 121.0(3) . . ?
C107 C108 H108 119.5 . . ?
C109 C108 H108 119.5 . . ?
C108 C109 C110 118.7(2) . . ?
C108 C109 C112 121.3(3) . . ?
C110 C109 C112 120.0(3) . . ?
C111 C110 C109 120.0(3) . . ?
C111 C110 H110 120.0 . . ?
C109 C110 H110 120.0 . . ?
C110 C111 C106 121.5(3) . . ?
C110 C111 H111 119.3 . . ?
C106 C111 H111 119.3 . . ?
C113 C112 C109 178.5(3) . . ?
C112 C113 C114 175.8(3) . . ?
C115 C114 C118 117.6(3) . . ?
C115 C114 C113 122.2(3) . . ?
C118 C114 C113 120.2(3) . . ?
C116 C115 C114 118.5(3) . . ?
C116 C115 H115 120.7 . . ?
C114 C115 H115 120.7 . . ?
N2 C116 C115 124.3(3) . . ?
N2 C116 H116 117.8 . . ?
C115 C116 H116 117.8 . . ?
N2 C117 C118 124.0(3) . . ?
N2 C117 H117 118.0 . . ?
C118 C117 H117 118.0 . . ?
C117 C118 C114 118.9(3) . . ?
C117 C118 H118 120.6 . . ?
C114 C118 H118 120.6 . . ?
C123 C119 C120 109.3(4) . . ?
C123 C119 Fe2 70.5(2) . . ?
C120 C119 Fe2 70.4(2) . . ?
C123 C119 H119 125.3 . . ?
C120 C119 H119 125.3 . . ?
Fe2 C119 H119 125.3 . . ?
C119 C120 C121 108.3(4) . . ?
C119 C120 Fe2 69.9(2) . . ?
C121 C120 Fe2 69.7(2) . . ?
C119 C120 H120 125.8 . . ?
C121 C120 H120 125.8 . . ?
Fe2 C120 H120 125.8 . . ?
C120 C121 C122 107.0(3) . . ?
C120 C121 Fe2 70.1(2) . . ?
C122 C121 Fe2 69.6(2) . . ?
C120 C121 H121 126.5 . . ?
C122 C121 H121 126.5 . . ?
Fe2 C121 H121 126.5 . . ?
C123 C122 C121 107.0(4) . . ?
C123 C122 Fe2 69.8(2) . . ?
C121 C122 Fe2 69.4(2) . . ?
C123 C122 H122 126.5 . . ?
C121 C122 H122 126.5 . . ?
Fe2 C122 H122 126.5 . . ?
C119 C123 C122 108.3(3) . . ?
C119 C123 Fe2 70.2(2) . . ?
C122 C123 Fe2 69.76(19) . . ?
C119 C123 H123 125.8 . . ?
C122 C123 H123 125.8 . . ?
Fe2 C123 H123 125.8 . . ?

loop_
_geom_bond_atom_site_label_1
_geom_bond_atom_site_label_2
_geom_bond_distance
_geom_bond_site_symmetry_2
_geom_bond_publ_flag
Fe1 C21 2.038(3) . ?
Fe1 C22 2.039(3) . ?
Fe1 C4 2.040(3) . ?
Fe1 C5 2.042(3) . ?
Fe1 C3 2.042(3) . ?
Fe1 C2 2.041(3) . ?
Fe1 C23 2.047(3) . ?
Fe1 C20 2.053(3) . ?
Fe1 C1 2.056(3) . ?
Fe1 C19 2.061(3) . ?
N1 C17 1.337(4) . ?
N1 C16 1.339(4) . ?
C1 C2 1.431(4) . ?
C1 C5 1.436(4) . ?
C1 C6 1.469(4) . ?
N2 C117 1.333(4) . ?
N2 C116 1.337(4) . ?
Fe2 C119 2.035(4) . ?
Fe2 C105 2.029(3) . ?
Fe2 C121 2.036(4) . ?
Fe2 C123 2.039(3) . ?
Fe2 C122 2.038(3) . ?
Fe2 C120 2.041(4) . ?
Fe2 C101 2.046(3) . ?
Fe2 C104 2.046(3) . ?
Fe2 C102 2.049(3) . ?
Fe2 C103 2.056(3) . ?
C2 C3 1.425(4) . ?
C2 H2 1.0000 . ?
C3 C4 1.417(5) . ?
C3 H3 1.0000 . ?
C4 C5 1.425(5) . ?
C4 H4 1.0000 . ?
C5 H5 1.0000 . ?
C6 C11 1.403(4) . ?
C6 C7 1.403(4) . ?
C8 C7 1.391(4) . ?
C8 C9 1.403(4) . ?
C8 H8 0.9500 . ?
C7 H7 0.9500 . ?
C9 C10 1.392(4) . ?
C9 C12 1.435(4) . ?
C10 C11 1.383(4) . ?
C10 H10 0.9500 . ?
C11 H11 0.9500 . ?
C12 C13 1.195(4) . ?
C13 C14 1.441(4) . ?
C14 C18 1.388(4) . ?
C14 C15 1.395(4) . ?
C15 C16 1.382(4) . ?
C15 H15 0.9500 . ?
C17 C18 1.380(4) . ?
C17 H17 0.9500 . ?
C16 H16 0.9500 . ?
C18 H18 0.9500 . ?
C19 C23 1.415(4) . ?
C19 C20 1.422(5) . ?
C19 H19 1.0000 . ?
C20 C21 1.422(4) . ?
C20 H20 1.0000 . ?
C21 C22 1.426(4) . ?
C21 H21 1.0000 . ?
C22 C23 1.425(4) . ?
C22 H22 1.0000 . ?
C23 H23 1.0000 . ?
C101 C105 1.435(4) . ?
C101 C102 1.437(4) . ?
C101 C106 1.474(4) . ?
C102 C103 1.425(4) . ?
C102 H102 1.0000 . ?
C103 C104 1.414(5) . ?
C103 H103 1.0000 . ?
C104 C105 1.424(4) . ?
C104 H104 1.0000 . ?
C105 H105 1.0000 . ?
C106 C107 1.397(4) . ?
C106 C111 1.401(4) . ?
C107 C108 1.385(4) . ?
C107 H107 0.9500 . ?
C108 C109 1.391(4) . ?
C108 H108 0.9500 . ?
C109 C110 1.401(4) . ?
C109 C112 1.439(4) . ?
C110 C111 1.386(4) . ?
C110 H110 0.9500 . ?
C111 H111 0.9500 . ?
C112 C113 1.199(4) . ?
C113 C114 1.435(4) . ?
C114 C115 1.397(4) . ?
C114 C118 1.397(4) . ?
C115 C116 1.388(4) . ?
C115 H115 0.9500 . ?
C116 H116 0.9500 . ?
C117 C118 1.388(4) . ?
C117 H117 0.9500 . ?
C118 H118 0.9500 . ?
C119 C123 1.371(6) . ?
C119 C120 1.385(6) . ?
C119 H119 1.0000 . ?
C120 C121 1.398(6) . ?
C120 H120 1.0000 . ?
C121 C122 1.427(6) . ?
C121 H121 1.0000 . ?
C122 C123 1.408(5) . ?
C122 H122 1.0000 . ?
C123 H123 1.0000 . ?
